data_4071594
loop_
_publ_author_name
'Chou, Hsien-Hsin'
'Lin, Ying-Chih'
'Huang, Shou-Ling'
'Liu, Yi-Hong'
'Wang, Yu'

_publ_section_title
;
 Reactions of Ruthenium Acetylide and Vinylidene Complexes Containing a
 2-Pyridyl Group
;
_journal_issue 20
_journal_name_full Organometallics
_journal_page_first 5212
_journal_paper_doi 10.1021/om800253e
_journal_volume 27
_journal_year 2008
_chemical_formula_sum 'C58 H57 F12 N O3 P4 Ru'
_chemical_formula_weight 1269.00
_chemical_name_systematic
; 
 ? 
;
_space_group_IT_number 2
_symmetry_cell_setting triclinic
_symmetry_space_group_name_Hall '-P 1'
_symmetry_space_group_name_H-M 'P -1'
_atom_sites_solution_hydrogens geom
_atom_sites_solution_primary direct
_atom_sites_solution_secondary difmap
_audit_creation_method SHELXL-97
_cell_angle_alpha 72.3710(10)
_cell_angle_beta 81.1360(10)
_cell_angle_gamma 86.1200(10)
_cell_formula_units_Z 2
_cell_length_a 12.0479(2)
_cell_length_b 15.3359(2)
_cell_length_c 16.6007(3)
_cell_measurement_reflns_used 73566
_cell_measurement_temperature 295(2)
_cell_measurement_theta_max 27.5
_cell_measurement_theta_min 1
_cell_volume 2887.56(8)
_computing_cell_refinement 'HKL Denzo & Scalepack (Otwinowski & Minor)'
_computing_data_collection 'COLLECT (Nonius BV)'
_computing_data_reduction 'HKL Denzo & Scalepack (Otwinowski & Minor)'
_computing_molecular_graphics SHELXTL
_computing_publication_material SHELXTL
_computing_structure_refinement 'SHELXL-97 (Sheldrick, 1997)'
_computing_structure_solution 'SHELXS-97 (Sheldrick, 1990)'
_diffrn_ambient_temperature 295(2)
_diffrn_measured_fraction_theta_full 0.998
_diffrn_measured_fraction_theta_max 0.998
_diffrn_measurement_device_type 'Nonius KappaCCD'
_diffrn_measurement_method CCD
_diffrn_radiation_monochromator graphite
_diffrn_radiation_source 'fine-focus sealed tube'
_diffrn_radiation_type MoK\a
_diffrn_radiation_wavelength 0.71073
_diffrn_reflns_av_R_equivalents 0.0395
_diffrn_reflns_av_sigmaI/netI 0.0556
_diffrn_reflns_limit_h_max 15
_diffrn_reflns_limit_h_min -15
_diffrn_reflns_limit_k_max 19
_diffrn_reflns_limit_k_min -18
_diffrn_reflns_limit_l_max 21
_diffrn_reflns_limit_l_min -21
_diffrn_reflns_number 23576
_diffrn_reflns_theta_full 27.46
_diffrn_reflns_theta_max 27.46
_diffrn_reflns_theta_min 1.71
_exptl_absorpt_coefficient_mu 0.465
_exptl_absorpt_correction_T_max 0.942
_exptl_absorpt_correction_T_min 0.874
_exptl_absorpt_correction_type multi-scan
_exptl_absorpt_process_details
; 
multi-scan from symmetry-related measurements 
 Sortav (Blessing 1995) 
;
_exptl_crystal_density_diffrn 1.460
_exptl_crystal_density_method 'not measured'
_exptl_crystal_F_000 1296
_exptl_crystal_size_max 0.20
_exptl_crystal_size_mid 0.15
_exptl_crystal_size_min 0.10
_refine_diff_density_max 1.354
_refine_diff_density_min -0.709
_refine_diff_density_rms 0.198
_refine_ls_extinction_coef 0.050(3)
_refine_ls_extinction_expression Fc^*^=kFc[1+0.001xFc^2^\l^3^/sin(2\q)]^-1/4^
_refine_ls_extinction_method SHELXL
_refine_ls_goodness_of_fit_ref 0.955
_refine_ls_hydrogen_treatment mixed
_refine_ls_matrix_type full
_refine_ls_number_parameters 692
_refine_ls_number_reflns 13211
_refine_ls_number_restraints 21
_refine_ls_restrained_S_all 0.960
_refine_ls_R_factor_all 0.1124
_refine_ls_R_factor_gt 0.0755
_refine_ls_shift/su_max 0.039
_refine_ls_shift/su_mean 0.002
_refine_ls_structure_factor_coef Fsqd
_refine_ls_weighting_details 'calc w=1/[\s^2^(Fo^2^)+(0.1704P)^2^+1.5021P] where P=(Fo^2^+2Fc^2^)/3'
_refine_ls_weighting_scheme calc
_refine_ls_wR_factor_gt 0.2058
_refine_ls_wR_factor_ref 0.2487
_reflns_number_gt 8940
_reflns_number_total 13211
_reflns_threshold_expression >2sigma(I)
_cod_data_source_file om800253e_si_004.cif
_cod_data_source_block ic12668
_cod_depositor_comments
;
The following automatic conversions were performed:

'_symmetry_cell_setting' value 'Triclinic' changed to 'triclinic'
according to /home/saulius/struct/CIF-dictionaries/cif_core.dic
dictionary named 'cif_core.dic' version 2.4.1 from 2010-06-29.

Automatic conversion script
Id: cif_fix_values 1715 2011-07-08 13:25:40Z adriana 
;
_cod_original_sg_symbol_H-M P-1
_cod_database_code 4071594

loop_
_symmetry_equiv_pos_as_xyz
'x, y, z'
'-x, -y, -z'

loop_
_atom_site_label
_atom_site_type_symbol
_atom_site_fract_x
_atom_site_fract_y
_atom_site_fract_z
_atom_site_U_iso_or_equiv
_atom_site_adp_type
_atom_site_occupancy
_atom_site_symmetry_multiplicity
_atom_site_calc_flag
_atom_site_refinement_flags
Ru1 Ru 0.40714(3) 0.17437(2) 0.27456(2) 0.05755(19) Uani 1 1 d .
P1 P 0.27163(10) 0.22278(8) 0.37284(8) 0.0563(3) Uani 1 1 d .
P2 P 0.42123(10) 0.30973(8) 0.15892(8) 0.0616(3) Uani 1 1 d .
O1 O 0.3722(6) 0.0350(5) -0.0528(4) 0.1199(17) Uani 1 1 d .
O2 O 0.2695(8) 0.1574(5) -0.1041(4) 0.151(3) Uani 1 1 d .
N1 N 0.1661(5) -0.0605(4) 0.2066(3) 0.0865(14) Uani 1 1 d .
C1 C 0.3119(4) 0.1208(3) 0.2295(3) 0.0583(10) Uani 1 1 d .
C2 C 0.2614(4) 0.0660(3) 0.1987(3) 0.0651(11) Uani 1 1 d .
C3 C 0.1729(4) 0.0024(3) 0.2464(3) 0.0616(11) Uani 1 1 d .
C4 C 0.1059(4) -0.0041(4) 0.3227(3) 0.0684(12) Uani 1 1 d .
H4A H 0.1080 0.0402 0.3503 0.082 Uiso 1 1 calc R
C5 C 0.0353(5) -0.0775(4) 0.3577(4) 0.0773(14) Uani 1 1 d .
H5A H -0.0092 -0.0842 0.4101 0.093 Uiso 1 1 calc R
C6 C 0.0312(6) -0.1408(5) 0.3144(5) 0.096(2) Uani 1 1 d .
H6A H -0.0167 -0.1899 0.3378 0.115 Uiso 1 1 calc R
C7 C 0.0958(8) -0.1326(5) 0.2385(5) 0.112(3) Uani 1 1 d .
C8 C 0.1010(13) -0.2006(8) 0.1881(7) 0.192(7) Uani 1 1 d .
H8A H 0.0474 -0.2476 0.2163 0.289 Uiso 1 1 calc R
H8B H 0.1751 -0.2277 0.1844 0.289 Uiso 1 1 calc R
H8C H 0.0838 -0.1697 0.1317 0.289 Uiso 1 1 calc R
C9 C 0.2518(8) -0.0502(5) 0.1303(5) 0.111(3) Uani 1 1 d .
H9A H 0.2181 -0.0535 0.0819 0.133 Uiso 1 1 calc R
H9B H 0.3102 -0.0973 0.1414 0.133 Uiso 1 1 calc R
C10 C 0.2999(6) 0.0458(5) 0.1136(4) 0.0869(17) Uani 1 1 d .
H10A H 0.3822 0.0421 0.1035 0.104 Uiso 1 1 calc R
C11 C 0.2599(6) 0.1121(6) 0.0425(5) 0.0972(19) Uani 1 1 d .
H11A H 0.2803 0.1726 0.0415 0.117 Uiso 1 1 calc R
H11B H 0.1786 0.1104 0.0499 0.117 Uiso 1 1 calc R
C12 C 0.3087(8) 0.0957(6) -0.0456(4) 0.103(2) Uani 1 1 d .
C13 C 0.3051(16) 0.1454(10) -0.1894(7) 0.220(8) Uani 1 1 d .
H13A H 0.2724 0.1935 -0.2315 0.330 Uiso 1 1 calc R
H13B H 0.2806 0.0873 -0.1899 0.330 Uiso 1 1 calc R
H13C H 0.3855 0.1476 -0.2023 0.330 Uiso 1 1 calc R
C14 C 0.5457(6) 0.0699(5) 0.2656(5) 0.098(2) Uani 1 1 d .
H14A H 0.5546 0.0321 0.2268 0.118 Uiso 1 1 calc R
C15 C 0.5954(4) 0.1575(4) 0.2492(5) 0.0857(17) Uani 1 1 d .
H15A H 0.6452 0.1900 0.1978 0.103 Uiso 1 1 calc R
C16 C 0.5702(5) 0.1810(4) 0.3260(5) 0.0838(16) Uani 1 1 d .
H16A H 0.5970 0.2355 0.3355 0.101 Uiso 1 1 calc R
C17 C 0.5078(5) 0.1139(4) 0.3868(4) 0.0831(16) Uani 1 1 d .
H17A H 0.4828 0.1133 0.4460 0.100 Uiso 1 1 calc R
C18 C 0.4897(5) 0.0444(4) 0.3516(5) 0.0857(17) Uani 1 1 d .
H18A H 0.4526 -0.0137 0.3821 0.103 Uiso 1 1 calc R
C19 C 0.3089(4) 0.3279(3) 0.3921(3) 0.0653(11) Uani 1 1 d .
C20 C 0.3980(5) 0.3285(4) 0.4361(4) 0.0827(15) Uani 1 1 d .
H20A H 0.4349 0.2738 0.4605 0.099 Uiso 1 1 calc R
C21 C 0.4323(7) 0.4088(5) 0.4441(5) 0.104(2) Uani 1 1 d .
H21A H 0.4921 0.4084 0.4736 0.124 Uiso 1 1 calc R
C22 C 0.3767(7) 0.4909(5) 0.4078(5) 0.105(2) Uani 1 1 d .
H22A H 0.3981 0.5453 0.4142 0.127 Uiso 1 1 calc R
C23 C 0.2916(7) 0.4911(4) 0.3633(5) 0.098(2) Uani 1 1 d .
H23A H 0.2564 0.5462 0.3378 0.118 Uiso 1 1 calc R
C24 C 0.2559(5) 0.4103(4) 0.3550(4) 0.0774(14) Uani 1 1 d .
H24A H 0.1967 0.4115 0.3248 0.093 Uiso 1 1 calc R
C25 C 0.2590(4) 0.1343(3) 0.4767(3) 0.0617(11) Uani 1 1 d .
C26 C 0.2556(6) 0.1511(4) 0.5542(4) 0.0799(15) Uani 1 1 d .
H26A H 0.2640 0.2102 0.5562 0.096 Uiso 1 1 calc R
C27 C 0.2393(6) 0.0788(6) 0.6295(4) 0.0946(19) Uani 1 1 d .
H27A H 0.2390 0.0900 0.6815 0.114 Uiso 1 1 calc R
C28 C 0.2239(5) -0.0085(5) 0.6284(4) 0.0897(18) Uani 1 1 d .
H28A H 0.2112 -0.0555 0.6794 0.108 Uiso 1 1 calc R
C29 C 0.2273(5) -0.0264(4) 0.5520(4) 0.0792(15) Uani 1 1 d .
H29A H 0.2171 -0.0856 0.5509 0.095 Uiso 1 1 calc R
C30 C 0.2458(5) 0.0438(4) 0.4770(3) 0.0698(12) Uani 1 1 d .
H30A H 0.2497 0.0310 0.4253 0.084 Uiso 1 1 calc R
C31 C 0.1210(4) 0.2408(3) 0.3624(3) 0.0577(10) Uani 1 1 d .
C32 C 0.0516(5) 0.2651(4) 0.4284(4) 0.0751(13) Uani 1 1 d .
H32A H 0.0823 0.2744 0.4732 0.090 Uiso 1 1 calc R
C33 C -0.0626(5) 0.2751(4) 0.4265(4) 0.0827(16) Uani 1 1 d .
H33A H -0.1091 0.2896 0.4710 0.099 Uiso 1 1 calc R
C34 C -0.1089(5) 0.2637(4) 0.3590(5) 0.0856(16) Uani 1 1 d .
H34A H -0.1857 0.2726 0.3571 0.103 Uiso 1 1 calc R
C35 C -0.0401(5) 0.2393(5) 0.2951(4) 0.0866(16) Uani 1 1 d .
H35A H -0.0705 0.2309 0.2499 0.104 Uiso 1 1 calc R
C36 C 0.0750(4) 0.2271(4) 0.2975(3) 0.0683(12) Uani 1 1 d .
H36A H 0.1208 0.2094 0.2544 0.082 Uiso 1 1 calc R
C37 C 0.5422(4) 0.3755(3) 0.1614(4) 0.0708(13) Uani 1 1 d .
C38 C 0.5408(5) 0.4086(4) 0.2309(4) 0.0829(15) Uani 1 1 d .
H38A H 0.4765 0.4034 0.2708 0.100 Uiso 1 1 calc R
C39 C 0.6355(6) 0.4496(5) 0.2410(5) 0.103(2) Uani 1 1 d .
H39A H 0.6348 0.4713 0.2877 0.123 Uiso 1 1 calc R
C40 C 0.7299(6) 0.4574(6) 0.1812(6) 0.109(2) Uani 1 1 d .
H40A H 0.7934 0.4844 0.1878 0.131 Uiso 1 1 calc R
C41 C 0.7316(6) 0.4262(6) 0.1123(5) 0.109(2) Uani 1 1 d .
H41A H 0.7956 0.4327 0.0719 0.131 Uiso 1 1 calc R
C42 C 0.6375(5) 0.3847(5) 0.1025(4) 0.0907(17) Uani 1 1 d .
H42A H 0.6392 0.3629 0.0558 0.109 Uiso 1 1 calc R
C43 C 0.4572(4) 0.2885(4) 0.0552(3) 0.0703(12) Uani 1 1 d .
C44 C 0.5168(6) 0.2103(5) 0.0484(4) 0.098(2) Uani 1 1 d .
H44A H 0.5343 0.1663 0.0975 0.118 Uiso 1 1 calc R
C45 C 0.5505(7) 0.1968(6) -0.0295(5) 0.115(3) Uani 1 1 d .
H45A H 0.5907 0.1438 -0.0332 0.137 Uiso 1 1 calc R
C46 C 0.5244(7) 0.2631(6) -0.1041(5) 0.104(2) Uani 1 1 d .
H46A H 0.5499 0.2561 -0.1577 0.125 Uiso 1 1 calc R
C47 C 0.4628(8) 0.3358(5) -0.0965(5) 0.107(2) Uani 1 1 d .
H47A H 0.4424 0.3783 -0.1455 0.128 Uiso 1 1 calc R
C48 C 0.4277(7) 0.3509(5) -0.0182(4) 0.0945(19) Uani 1 1 d .
H48A H 0.3845 0.4027 -0.0151 0.113 Uiso 1 1 calc R
C49 C 0.3029(5) 0.3910(4) 0.1412(3) 0.0715(13) Uani 1 1 d .
C50 C 0.3100(6) 0.4822(4) 0.1406(4) 0.0866(17) Uani 1 1 d .
H50A H 0.3759 0.5036 0.1497 0.104 Uiso 1 1 calc R
C51 C 0.2149(9) 0.5404(6) 0.1258(5) 0.116(3) Uani 1 1 d .
H51A H 0.2183 0.6011 0.1248 0.139 Uiso 1 1 calc R
C52 C 0.1175(8) 0.5087(7) 0.1129(6) 0.122(3) Uani 1 1 d .
H52A H 0.0543 0.5470 0.1058 0.147 Uiso 1 1 calc R
C53 C 0.1133(6) 0.4202(7) 0.1105(6) 0.119(3) Uani 1 1 d .
H53A H 0.0481 0.4008 0.0982 0.142 Uiso 1 1 calc R
C54 C 0.20020(15) 0.36101(10) 0.12539(11) 0.0927(18) Uani 1 1 d .
H54A H 0.1940 0.3009 0.1254 0.111 Uiso 1 1 calc R
P3 P 0.62453(15) 0.21953(10) 0.62005(11) 0.0977(5) Uani 1 1 d RD
F1 F 0.71287(15) 0.15042(10) 0.59947(11) 0.184(3) Uani 1 1 d RD
F2 F 0.53234(15) 0.28826(10) 0.64671(11) 0.213(4) Uani 1 1 d RD
F3 F 0.69646(15) 0.25641(10) 0.66748(11) 0.315(7) Uani 1 1 d RD
F4 F 0.64840(15) 0.29750(10) 0.53830(11) 0.179(3) Uani 1 1 d RD
F5 F 0.54349(15) 0.17833(10) 0.58278(11) 0.222(4) Uani 1 1 d RD
F6 F 0.60641(15) 0.14171(10) 0.70833(11) 0.196(3) Uani 1 1 d RD
P4 P 0.90140(19) 0.1531(3) 0.08084(18) 0.1362(11) Uani 1 1 d D
F7 F 0.9742(9) 0.1046(11) 0.0274(8) 0.325(8) Uani 1 1 d D
F8 F 0.8308(5) 0.2015(9) 0.1398(6) 0.242(5) Uani 1 1 d D
F9 F 1.0029(6) 0.1711(13) 0.1179(9) 0.329(9) Uani 1 1 d D
F10 F 0.9054(19) 0.2405(8) 0.0105(8) 0.413(12) Uani 1 1 d D
F11 F 0.8052(8) 0.1355(12) 0.0437(8) 0.316(7) Uani 1 1 d D
F12 F 0.887(2) 0.0680(10) 0.1545(8) 0.482(17) Uani 1 1 d D
O3 O 0.8871(14) 0.6622(8) 0.3628(10) 0.246(6) Uani 1 1 d .
C55 C 0.8005(18) 0.6145(15) 0.350(2) 0.354(19) Uani 1 1 d .
H55A H 0.7908 0.6334 0.2905 0.424 Uiso 1 1 calc R
H55B H 0.7306 0.6266 0.3833 0.424 Uiso 1 1 calc R
C56 C 0.830(2) 0.5199(13) 0.3775(18) 0.276(11) Uani 1 1 d .
H56A H 0.7975 0.4910 0.4361 0.332 Uiso 1 1 calc R
H56B H 0.8069 0.4877 0.3408 0.332 Uiso 1 1 calc R
C57 C 0.946(2) 0.5250(16) 0.369(3) 0.39(2) Uani 1 1 d .
H57A H 0.9766 0.4695 0.4052 0.462 Uiso 1 1 calc R
H57B H 0.9783 0.5310 0.3101 0.462 Uiso 1 1 calc R
C58 C 0.970(2) 0.5936(19) 0.3895(18) 0.297(14) Uani 1 1 d .
H58A H 1.0441 0.6150 0.3615 0.357 Uiso 1 1 calc R
H58B H 0.9692 0.5776 0.4508 0.357 Uiso 1 1 calc R

loop_
_atom_site_aniso_label
_atom_site_aniso_U_11
_atom_site_aniso_U_22
_atom_site_aniso_U_33
_atom_site_aniso_U_23
_atom_site_aniso_U_13
_atom_site_aniso_U_12
Ru1 0.0511(2) 0.0479(2) 0.0707(3) -0.01468(17) -0.00726(16) 0.00354(14)
P1 0.0592(6) 0.0485(6) 0.0621(7) -0.0174(5) -0.0102(5) 0.0002(5)
P2 0.0574(6) 0.0522(6) 0.0709(7) -0.0151(5) -0.0039(5) 0.0019(5)
O1 0.149(5) 0.117(4) 0.094(3) -0.029(3) -0.025(3) 0.002(4)
O2 0.222(8) 0.144(6) 0.101(4) -0.052(4) -0.044(5) 0.030(5)
N1 0.105(4) 0.079(3) 0.081(3) -0.038(2) 0.013(3) -0.028(3)
C1 0.054(2) 0.051(2) 0.062(3) -0.0135(19) 0.0039(18) 0.0068(18)
C2 0.069(3) 0.059(3) 0.069(3) -0.027(2) 0.003(2) -0.006(2)
C3 0.059(2) 0.059(3) 0.070(3) -0.026(2) -0.007(2) -0.003(2)
C4 0.069(3) 0.071(3) 0.071(3) -0.032(2) -0.003(2) -0.001(2)
C5 0.073(3) 0.076(3) 0.078(3) -0.022(3) 0.005(3) -0.009(3)
C6 0.102(5) 0.086(4) 0.101(5) -0.039(4) 0.017(4) -0.036(4)
C7 0.148(7) 0.093(5) 0.104(5) -0.046(4) 0.016(5) -0.055(5)
C8 0.297(16) 0.152(9) 0.154(9) -0.102(8) 0.061(10) -0.127(10)
C9 0.160(7) 0.092(5) 0.087(4) -0.052(4) 0.034(4) -0.038(5)
C10 0.104(4) 0.088(4) 0.071(3) -0.037(3) 0.014(3) -0.017(3)
C11 0.084(4) 0.109(5) 0.109(5) -0.050(4) -0.015(4) 0.008(4)
C12 0.143(7) 0.095(5) 0.070(4) -0.019(4) -0.020(4) -0.016(5)
C13 0.39(2) 0.185(12) 0.096(7) -0.059(7) -0.086(10) 0.086(13)
C14 0.088(4) 0.079(4) 0.135(6) -0.047(4) -0.030(4) 0.042(3)
C15 0.049(3) 0.085(4) 0.109(5) -0.014(3) -0.003(3) 0.016(2)
C16 0.058(3) 0.072(3) 0.117(5) -0.017(3) -0.028(3) 0.007(2)
C17 0.068(3) 0.081(4) 0.091(4) -0.009(3) -0.023(3) 0.015(3)
C18 0.068(3) 0.057(3) 0.122(5) -0.010(3) -0.023(3) 0.014(2)
C19 0.073(3) 0.057(3) 0.070(3) -0.024(2) -0.009(2) -0.004(2)
C20 0.094(4) 0.066(3) 0.097(4) -0.029(3) -0.027(3) -0.006(3)
C21 0.128(6) 0.087(5) 0.114(5) -0.041(4) -0.039(4) -0.020(4)
C22 0.134(6) 0.073(4) 0.124(6) -0.042(4) -0.032(5) -0.016(4)
C23 0.126(6) 0.054(3) 0.112(5) -0.024(3) -0.012(4) 0.002(3)
C24 0.093(4) 0.058(3) 0.081(3) -0.025(3) -0.004(3) 0.000(3)
C25 0.061(3) 0.063(3) 0.061(3) -0.016(2) -0.014(2) 0.000(2)
C26 0.098(4) 0.076(4) 0.068(3) -0.021(3) -0.020(3) -0.003(3)
C27 0.099(4) 0.121(6) 0.066(3) -0.025(4) -0.026(3) 0.003(4)
C28 0.078(4) 0.088(4) 0.083(4) 0.006(3) -0.017(3) 0.007(3)
C29 0.080(3) 0.066(3) 0.082(4) -0.005(3) -0.013(3) -0.002(3)
C30 0.075(3) 0.062(3) 0.070(3) -0.013(2) -0.016(2) -0.004(2)
C31 0.060(2) 0.050(2) 0.061(2) -0.0148(19) -0.0065(19) 0.0014(18)
C32 0.076(3) 0.081(4) 0.070(3) -0.027(3) -0.009(2) 0.008(3)
C33 0.059(3) 0.085(4) 0.098(4) -0.030(3) 0.006(3) 0.010(3)
C34 0.062(3) 0.081(4) 0.112(5) -0.030(3) -0.006(3) 0.004(3)
C35 0.078(4) 0.091(4) 0.101(4) -0.034(3) -0.033(3) 0.005(3)
C36 0.067(3) 0.067(3) 0.076(3) -0.028(2) -0.013(2) 0.004(2)
C37 0.069(3) 0.056(3) 0.081(3) -0.011(2) -0.007(2) -0.005(2)
C38 0.083(4) 0.077(4) 0.089(4) -0.026(3) -0.003(3) -0.018(3)
C39 0.102(5) 0.100(5) 0.113(5) -0.034(4) -0.017(4) -0.031(4)
C40 0.083(4) 0.111(6) 0.127(6) -0.019(5) -0.018(4) -0.026(4)
C41 0.073(4) 0.136(7) 0.107(5) -0.019(5) -0.003(3) -0.024(4)
C42 0.069(3) 0.103(5) 0.093(4) -0.021(3) -0.002(3) -0.014(3)
C43 0.066(3) 0.069(3) 0.072(3) -0.019(2) -0.003(2) -0.002(2)
C44 0.100(5) 0.108(5) 0.083(4) -0.033(4) -0.009(3) 0.034(4)
C45 0.113(6) 0.125(6) 0.106(5) -0.050(5) -0.001(4) 0.036(5)
C46 0.109(5) 0.117(6) 0.085(4) -0.038(4) 0.010(4) -0.004(4)
C47 0.153(7) 0.085(4) 0.076(4) -0.015(3) -0.015(4) -0.006(4)
C48 0.130(6) 0.071(4) 0.076(4) -0.017(3) -0.007(4) 0.007(4)
C49 0.073(3) 0.060(3) 0.068(3) -0.005(2) 0.000(2) 0.009(2)
C50 0.109(5) 0.062(3) 0.081(4) -0.016(3) -0.011(3) 0.019(3)
C51 0.146(8) 0.085(5) 0.101(5) -0.021(4) -0.009(5) 0.047(5)
C52 0.107(6) 0.114(7) 0.117(6) -0.008(5) 0.000(5) 0.045(5)
C53 0.066(4) 0.122(7) 0.136(6) 0.004(5) -0.011(4) 0.016(4)
C54 0.077(4) 0.079(4) 0.107(5) -0.004(3) -0.016(3) 0.008(3)
P3 0.1126(13) 0.0644(9) 0.1137(14) -0.0264(9) -0.0146(11) 0.0114(9)
F1 0.196(6) 0.146(5) 0.212(7) -0.070(5) -0.035(5) 0.088(5)
F2 0.211(7) 0.120(4) 0.255(8) -0.036(5) 0.068(6) 0.046(5)
F3 0.402(16) 0.171(8) 0.472(19) -0.147(10) -0.271(15) 0.023(9)
F4 0.173(6) 0.133(5) 0.172(5) 0.011(4) 0.030(4) 0.008(4)
F5 0.245(8) 0.106(4) 0.333(11) -0.021(5) -0.180(8) -0.009(5)
F6 0.266(9) 0.140(5) 0.132(5) 0.021(4) -0.006(5) 0.006(5)
P4 0.0870(13) 0.229(3) 0.1113(16) -0.081(2) -0.0221(11) 0.0288(16)
F7 0.222(10) 0.56(2) 0.331(14) -0.346(16) -0.072(9) 0.127(12)
F8 0.099(4) 0.449(16) 0.231(8) -0.193(10) -0.013(4) 0.033(6)
F9 0.117(5) 0.66(3) 0.355(15) -0.364(18) -0.078(7) 0.087(9)
F10 0.69(4) 0.252(14) 0.236(13) -0.020(11) 0.071(18) -0.134(19)
F11 0.164(8) 0.56(2) 0.296(13) -0.194(16) -0.084(8) -0.040(10)
F12 0.93(5) 0.287(16) 0.185(11) 0.006(11) -0.11(2) 0.00(2)
O3 0.249(13) 0.145(8) 0.332(16) -0.094(10) 0.062(12) -0.051(9)
C55 0.194(19) 0.152(16) 0.67(6) -0.01(2) -0.14(3) -0.010(14)
C56 0.28(3) 0.150(16) 0.40(3) -0.089(17) -0.03(2) -0.050(17)
C57 0.24(3) 0.19(2) 0.79(8) -0.26(3) -0.03(4) -0.011(18)
C58 0.33(3) 0.25(3) 0.35(3) -0.12(3) -0.15(3) 0.10(3)

loop_
_atom_type_symbol
_atom_type_description
_atom_type_scat_dispersion_real
_atom_type_scat_dispersion_imag
_atom_type_scat_source
C C 0.0033 0.0016 'International Tables Vol C Tables 4.2.6.8 and 6.1.1.4'
H H 0.0000 0.0000 'International Tables Vol C Tables 4.2.6.8 and 6.1.1.4'
N N 0.0061 0.0033 'International Tables Vol C Tables 4.2.6.8 and 6.1.1.4'
O O 0.0106 0.0060 'International Tables Vol C Tables 4.2.6.8 and 6.1.1.4'
F F 0.0171 0.0103 'International Tables Vol C Tables 4.2.6.8 and 6.1.1.4'
P P 0.1023 0.0942 'International Tables Vol C Tables 4.2.6.8 and 6.1.1.4'
Ru Ru -1.2594 0.8363 'International Tables Vol C Tables 4.2.6.8 and 6.1.1.4'

loop_
_geom_angle_atom_site_label_1
_geom_angle_atom_site_label_2
_geom_angle_atom_site_label_3
_geom_angle
C1 Ru1 C14 93.1(2)
C1 Ru1 C15 122.5(2)
C14 Ru1 C15 37.2(3)
C1 Ru1 C18 97.9(2)
C14 Ru1 C18 36.8(3)
C15 Ru1 C18 61.5(2)
C1 Ru1 C16 153.3(2)
C14 Ru1 C16 60.3(3)
C15 Ru1 C16 36.3(2)
C18 Ru1 C16 59.6(2)
C1 Ru1 C17 130.9(2)
C14 Ru1 C17 60.1(3)
C15 Ru1 C17 60.1(2)
C18 Ru1 C17 35.8(2)
C16 Ru1 C17 34.8(2)
C1 Ru1 P2 94.10(14)
C14 Ru1 P2 114.5(2)
C15 Ru1 P2 88.10(17)
C18 Ru1 P2 149.15(18)
C16 Ru1 P2 99.64(16)
C17 Ru1 P2 133.49(16)
C1 Ru1 P1 97.96(14)
C14 Ru1 P1 142.9(2)
C15 Ru1 P1 138.2(2)
C18 Ru1 P1 106.32(19)
C16 Ru1 P1 102.07(19)
C17 Ru1 P1 86.53(17)
P2 Ru1 P1 99.98(4)
C19 P1 C25 106.2(2)
C19 P1 C31 103.2(2)
C25 P1 C31 98.4(2)
C19 P1 Ru1 113.48(17)
C25 P1 Ru1 109.34(17)
C31 P1 Ru1 124.05(15)
C49 P2 C43 102.3(3)
C49 P2 C37 106.5(3)
C43 P2 C37 101.8(3)
C49 P2 Ru1 121.14(17)
C43 P2 Ru1 113.12(18)
C37 P2 Ru1 110.06(18)
C12 O2 C13 112.8(9)
C3 N1 C7 123.1(5)
C3 N1 C9 113.2(5)
C7 N1 C9 123.4(5)
C2 C1 Ru1 166.2(4)
C1 C2 C3 125.5(4)
C1 C2 C10 125.8(5)
C3 C2 C10 107.9(4)
N1 C3 C4 119.6(5)
N1 C3 C2 109.3(4)
C4 C3 C2 131.0(4)
C3 C4 C5 118.8(5)
C3 C4 H4A 120.6
C5 C4 H4A 120.6
C6 C5 C4 119.6(5)
C6 C5 H5A 120.2
C4 C5 H5A 120.2
C7 C6 C5 121.1(6)
C7 C6 H6A 119.5
C5 C6 H6A 119.5
C6 C7 N1 117.9(6)
C6 C7 C8 124.9(7)
N1 C7 C8 117.1(7)
C7 C8 H8A 109.5
C7 C8 H8B 109.5
H8A C8 H8B 109.5
C7 C8 H8C 109.5
H8A C8 H8C 109.5
H8B C8 H8C 109.5
N1 C9 C10 104.1(5)
N1 C9 H9A 110.9
C10 C9 H9A 110.9
N1 C9 H9B 110.9
C10 C9 H9B 110.9
H9A C9 H9B 109.0
C11 C10 C2 113.3(6)
C11 C10 C9 112.4(7)
C2 C10 C9 102.4(4)
C11 C10 H10A 109.5
C2 C10 H10A 109.5
C9 C10 H10A 109.5
C10 C11 C12 112.9(6)
C10 C11 H11A 109.0
C12 C11 H11A 109.0
C10 C11 H11B 109.0
C12 C11 H11B 109.0
H11A C11 H11B 107.8
O1 C12 O2 127.7(8)
O1 C12 C11 124.0(7)
O2 C12 C11 108.3(8)
O2 C13 H13A 109.5
O2 C13 H13B 109.5
H13A C13 H13B 109.5
O2 C13 H13C 109.5
H13A C13 H13C 109.5
H13B C13 H13C 109.5
C18 C14 C15 107.7(6)
C18 C14 Ru1 72.4(3)
C15 C14 Ru1 71.4(3)
C18 C14 H14A 126.0
C15 C14 H14A 126.0
Ru1 C14 H14A 126.0
C16 C15 C14 106.0(6)
C16 C15 Ru1 72.8(3)
C14 C15 Ru1 71.3(3)
C16 C15 H15A 126.8
C14 C15 H15A 126.8
Ru1 C15 H15A 126.8
C17 C16 C15 110.1(6)
C17 C16 Ru1 73.5(3)
C15 C16 Ru1 70.9(3)
C17 C16 H16A 124.9
C15 C16 H16A 124.9
Ru1 C16 H16A 124.9
C16 C17 C18 109.1(6)
C16 C17 Ru1 71.7(3)
C18 C17 Ru1 71.1(3)
C16 C17 H17A 125.4
C18 C17 H17A 125.4
Ru1 C17 H17A 125.4
C17 C18 C14 107.2(6)
C17 C18 Ru1 73.2(3)
C14 C18 Ru1 70.8(3)
C17 C18 H18A 126.3
C14 C18 H18A 126.3
Ru1 C18 H18A 126.3
C24 C19 C20 118.7(5)
C24 C19 P1 120.0(4)
C20 C19 P1 120.9(4)
C21 C20 C19 121.0(6)
C21 C20 H20A 119.5
C19 C20 H20A 119.5
C20 C21 C22 119.6(7)
C20 C21 H21A 120.2
C22 C21 H21A 120.2
C23 C22 C21 119.8(6)
C23 C22 H22A 120.1
C21 C22 H22A 120.1
C22 C23 C24 121.2(7)
C22 C23 H23A 119.4
C24 C23 H23A 119.4
C19 C24 C23 119.7(6)
C19 C24 H24A 120.1
C23 C24 H24A 120.1
C26 C25 C30 118.2(5)
C26 C25 P1 124.7(4)
C30 C25 P1 117.1(4)
C25 C26 C27 119.5(6)
C25 C26 H26A 120.3
C27 C26 H26A 120.3
C28 C27 C26 121.4(6)
C28 C27 H27A 119.3
C26 C27 H27A 119.3
C27 C28 C29 119.9(6)
C27 C28 H28A 120.0
C29 C28 H28A 120.0
C28 C29 C30 119.5(6)
C28 C29 H29A 120.2
C30 C29 H29A 120.2
C29 C30 C25 121.5(5)
C29 C30 H30A 119.3
C25 C30 H30A 119.3
C36 C31 C32 119.7(5)
C36 C31 P1 123.6(4)
C32 C31 P1 116.7(4)
C33 C32 C31 119.4(5)
C33 C32 H32A 120.3
C31 C32 H32A 120.3
C32 C33 C34 120.8(6)
C32 C33 H33A 119.6
C34 C33 H33A 119.6
C35 C34 C33 119.1(5)
C35 C34 H34A 120.4
C33 C34 H34A 120.4
C34 C35 C36 120.4(6)
C34 C35 H35A 119.8
C36 C35 H35A 119.8
C31 C36 C35 120.5(5)
C31 C36 H36A 119.8
C35 C36 H36A 119.8
C42 C37 C38 119.1(6)
C42 C37 P2 122.5(5)
C38 C37 P2 118.0(4)
C37 C38 C39 120.3(6)
C37 C38 H38A 119.8
C39 C38 H38A 119.8
C40 C39 C38 119.2(7)
C40 C39 H39A 120.4
C38 C39 H39A 120.4
C41 C40 C39 120.9(7)
C41 C40 H40A 119.5
C39 C40 H40A 119.6
C40 C41 C42 120.0(7)
C40 C41 H41A 120.0
C42 C41 H41A 120.0
C37 C42 C41 120.5(7)
C37 C42 H42A 119.8
C41 C42 H42A 119.8
C44 C43 C48 118.5(6)
C44 C43 P2 120.5(5)
C48 C43 P2 121.0(5)
C45 C44 C43 120.9(7)
C45 C44 H44A 119.6
C43 C44 H44A 119.6
C44 C45 C46 119.9(7)
C44 C45 H45A 120.0
C46 C45 H45A 120.0
C47 C46 C45 118.6(7)
C47 C46 H46A 120.7
C45 C46 H46A 120.7
C46 C47 C48 122.4(7)
C46 C47 H47A 118.8
C48 C47 H47A 118.8
C43 C48 C47 119.6(7)
C43 C48 H48A 120.2
C47 C48 H48A 120.2
C50 C49 C54 119.0(5)
C50 C49 P2 122.2(5)
C54 C49 P2 118.8(3)
C49 C50 C51 118.4(7)
C49 C50 H50A 120.8
C51 C50 H50A 120.8
C52 C51 C50 120.9(8)
C52 C51 H51A 119.6
C50 C51 H51A 119.6
C51 C52 C53 120.0(7)
C51 C52 H52A 120.0
C53 C52 H52A 120.0
C54 C53 C52 122.0(8)
C54 C53 H53A 119.0
C52 C53 H53A 119.0
C53 C54 C49 119.6(5)
C53 C54 H54A 120.2
C49 C54 H54A 120.2
F3 P3 F5 173.0
F3 P3 F4 93.9
F5 P3 F4 91.9
F3 P3 F1 94.9
F5 P3 F1 88.0
F4 P3 F1 98.9
F3 P3 F6 81.6
F5 P3 F6 92.6
F4 P3 F6 175.5
F1 P3 F6 81.3
F3 P3 F2 83.9
F5 P3 F2 92.9
F4 P3 F2 84.0
F1 P3 F2 176.9
F6 P3 F2 95.7
F11 P4 F7 88.4(6)
F11 P4 F10 83.5(9)
F7 P4 F10 92.7(8)
F11 P4 F12 94.2(11)
F7 P4 F12 91.7(10)
F10 P4 F12 175.0(12)
F11 P4 F8 94.5(6)
F7 P4 F8 176.7(6)
F10 P4 F8 89.3(8)
F12 P4 F8 86.5(8)
F11 P4 F9 178.9(6)
F7 P4 F9 90.5(5)
F10 P4 F9 96.2(10)
F12 P4 F9 86.3(9)
F8 P4 F9 86.6(4)
C55 O3 C58 103.9(15)
O3 C55 C56 107.5(18)
O3 C55 H55A 110.2
C56 C55 H55A 110.2
O3 C55 H55B 110.2
C56 C55 H55B 110.2
H55A C55 H55B 108.5
C57 C56 C55 100.0(18)
C57 C56 H56A 111.9
C55 C56 H56A 111.8
C57 C56 H56B 111.7
C55 C56 H56B 111.8
H56A C56 H56B 109.5
C58 C57 C56 109(3)
C58 C57 H57A 109.8
C56 C57 H57A 109.8
C58 C57 H57B 110.0
C56 C57 H57B 110.0
H57A C57 H57B 108.3
C57 C58 O3 107(3)
C57 C58 H58A 110.4
O3 C58 H58A 110.4
C57 C58 H58B 110.5
O3 C58 H58B 110.4
H58A C58 H58B 108.6

loop_
_geom_bond_atom_site_label_1
_geom_bond_atom_site_label_2
_geom_bond_distance
Ru1 C1 1.821(5)
Ru1 C14 2.253(5)
Ru1 C15 2.255(5)
Ru1 C18 2.275(5)
Ru1 C16 2.280(5)
Ru1 C17 2.302(6)
Ru1 P2 2.3572(13)
Ru1 P1 2.3721(13)
P1 C19 1.832(5)
P1 C25 1.835(5)
P1 C31 1.843(5)
P2 C49 1.827(5)
P2 C43 1.830(6)
P2 C37 1.840(5)
O1 C12 1.187(10)
O2 C12 1.259(10)
O2 C13 1.477(12)
N1 C3 1.337(7)
N1 C7 1.361(8)
N1 C9 1.481(8)
C1 C2 1.328(7)
C2 C3 1.459(7)
C2 C10 1.534(7)
C3 C4 1.373(7)
C4 C5 1.382(7)
C4 H4A 0.9300
C5 C6 1.379(8)
C5 H5A 0.9300
C6 C7 1.351(10)
C6 H6A 0.9300
C7 C8 1.515(10)
C8 H8A 0.9600
C8 H8B 0.9600
C8 H8C 0.9600
C9 C10 1.548(9)
C9 H9A 0.9700
C9 H9B 0.9700
C10 C11 1.428(10)
C10 H10A 0.9800
C11 C12 1.577(10)
C11 H11A 0.9700
C11 H11B 0.9700
C13 H13A 0.9600
C13 H13B 0.9600
C13 H13C 0.9600
C14 C18 1.430(10)
C14 C15 1.440(10)
C14 H14A 0.9800
C15 C16 1.412(10)
C15 H15A 0.9800
C16 C17 1.372(9)
C16 H16A 0.9800
C17 C18 1.405(9)
C17 H17A 0.9800
C18 H18A 0.9800
C19 C24 1.388(8)
C19 C20 1.390(8)
C20 C21 1.375(8)
C20 H20A 0.9300
C21 C22 1.396(11)
C21 H21A 0.9300
C22 C23 1.353(10)
C22 H22A 0.9300
C23 C24 1.390(8)
C23 H23A 0.9300
C24 H24A 0.9300
C25 C26 1.382(7)
C25 C30 1.407(7)
C26 C27 1.394(9)
C26 H26A 0.9300
C27 C28 1.369(10)
C27 H27A 0.9300
C28 C29 1.371(9)
C28 H28A 0.9300
C29 C30 1.377(8)
C29 H29A 0.9300
C30 H30A 0.9300
C31 C36 1.360(7)
C31 C32 1.400(7)
C32 C33 1.378(8)
C32 H32A 0.9300
C33 C34 1.385(9)
C33 H33A 0.9300
C34 C35 1.372(9)
C34 H34A 0.9300
C35 C36 1.392(8)
C35 H35A 0.9300
C36 H36A 0.9300
C37 C42 1.374(8)
C37 C38 1.391(8)
C38 C39 1.394(9)
C38 H38A 0.9300
C39 C40 1.376(11)
C39 H39A 0.9300
C40 C41 1.364(11)
C40 H40A 0.9300
C41 C42 1.390(9)
C41 H41A 0.9300
C42 H42A 0.9300
C43 C44 1.381(8)
C43 C48 1.381(8)
C44 C45 1.367(10)
C44 H44A 0.9300
C45 C46 1.408(11)
C45 H45A 0.9300
C46 C47 1.324(11)
C46 H46A 0.9300
C47 C48 1.387(10)
C47 H47A 0.9300
C48 H48A 0.9300
C49 C50 1.403(8)
C49 C54 1.436(6)
C50 C51 1.409(10)
C50 H50A 0.9300
C51 C52 1.370(13)
C51 H51A 0.9300
C52 C53 1.374(13)
C52 H52A 0.9300
C53 C54 1.340(8)
C53 H53A 0.9300
C54 H54A 0.9300
P3 F3 1.4957
P3 F5 1.4972
P3 F4 1.5158
P3 F1 1.5256
P3 F6 1.5802
P3 F2 1.5853
P4 F11 1.470(7)
P4 F7 1.477(8)
P4 F10 1.485(10)
P4 F12 1.493(11)
P4 F8 1.526(7)
P4 F9 1.526(7)
O3 C55 1.39(2)
O3 C58 1.42(2)
C55 C56 1.42(2)
C55 H55A 0.9700
C55 H55B 0.9700
C56 C57 1.39(3)
C56 H56A 0.9700
C56 H56B 0.9700
C57 C58 1.27(3)
C57 H57A 0.9700
C57 H57B 0.9700
C58 H58A 0.9700
C58 H58B 0.9700
